data_4327017
loop_
_publ_author_name
'Brian S. Newell'
'Trevor C. Schwaab'
'Matthew P. Shores'

_publ_contact_author_address
;Department of Chemistry
Colorado State University
Fort Collins, CO 80521
;
_publ_contact_author_email shores@lamar.colostate.edu
_publ_contact_author_fax 011(970)4911801
_publ_contact_author_name 'Matthew P. Shores'
_publ_contact_author_phone 011(970)4916033
_publ_section_title
;
 Synthesis and Characterization of a Novel Tetranuclear 5f Compound: A New
 Synthon for Exploring U(IV) Chemistry
;
_journal_name_full 'Inorganic Chemistry'
_journal_page_first 12108
_journal_page_last 12115
_journal_paper_doi 10.1021/ic201670z
_journal_volume 50
_journal_year 2011
_chemical_formula_moiety 'C24 H64 Cl16 P8 U4, 2(C H2 Cl2)'
_chemical_formula_sum 'C26 H68 Cl20 P8 U4'
_chemical_formula_weight 2289.68
_chemical_name_systematic
; 
 ? 
;
_space_group_IT_number 88
_symmetry_cell_setting tetragonal
_symmetry_space_group_name_Hall '-I 4ad'
_symmetry_space_group_name_H-M 'I 41/a :2'
_atom_sites_solution_hydrogens geom
_atom_sites_solution_primary direct
_atom_sites_solution_secondary difmap
_audit_creation_method SHELXL-97
_cell_angle_alpha 90.00
_cell_angle_beta 90.00
_cell_angle_gamma 90.00
_cell_formula_units_Z 8
_cell_length_a 37.3334(7)
_cell_length_b 37.3334(7)
_cell_length_c 12.9469(3)
_cell_measurement_reflns_used 9698
_cell_measurement_temperature 120(2)
_cell_measurement_theta_max 28.31
_cell_measurement_theta_min 2.52
_cell_volume 18045.2(6)
_computing_cell_refinement 'Bruker APEX2 (Bruker, 2009)'
_computing_data_collection 'Bruker APEX2 (Bruker, 2009)'
_computing_data_reduction 'Bruker APEX2 (Bruker, 2009)'
_computing_molecular_graphics 'SHELXTL (Sheldrick, 2008)'
_computing_publication_material 'SHELXTL (Sheldrick, 2008)'
_computing_structure_refinement 'SHELXTL (Sheldrick, 2008)'
_computing_structure_solution 'SHELXTL (Sheldrick, 2008)'
_diffrn_ambient_temperature 120(2)
_diffrn_measured_fraction_theta_full 0.999
_diffrn_measured_fraction_theta_max 0.999
_diffrn_measurement_device_type 'Bruker APEX-II CCD'
_diffrn_measurement_method '\f and \w scans'
_diffrn_radiation_monochromator graphite
_diffrn_radiation_source 'fine-focus sealed tube'
_diffrn_radiation_type MoK\a
_diffrn_radiation_wavelength 0.71073
_diffrn_reflns_av_R_equivalents 0.0589
_diffrn_reflns_av_sigmaI/netI 0.0296
_diffrn_reflns_limit_h_max 49
_diffrn_reflns_limit_h_min -49
_diffrn_reflns_limit_k_max 49
_diffrn_reflns_limit_k_min -49
_diffrn_reflns_limit_l_max 17
_diffrn_reflns_limit_l_min -17
_diffrn_reflns_number 200336
_diffrn_reflns_theta_full 28.32
_diffrn_reflns_theta_max 28.32
_diffrn_reflns_theta_min 1.66
_exptl_absorpt_coefficient_mu 7.908
_exptl_absorpt_correction_T_max 1.0000
_exptl_absorpt_correction_T_min 0.4240
_exptl_absorpt_correction_type numerical
_exptl_absorpt_process_details 'SCALE (Bruker, 2009)'
_exptl_crystal_colour green
_exptl_crystal_density_diffrn 1.686
_exptl_crystal_description rod
_exptl_crystal_F_000 8416
_exptl_crystal_size_max 0.715
_exptl_crystal_size_mid 0.218
_exptl_crystal_size_min 0.18
_platon_squeeze_details
;
;
_refine_diff_density_max 2.501
_refine_diff_density_min -1.488
_refine_diff_density_rms 0.306
_refine_ls_extinction_method none
_refine_ls_goodness_of_fit_ref 1.093
_refine_ls_hydrogen_treatment constr
_refine_ls_matrix_type full
_refine_ls_number_parameters 331
_refine_ls_number_reflns 11243
_refine_ls_number_restraints 52
_refine_ls_restrained_S_all 1.091
_refine_ls_R_factor_all 0.0724
_refine_ls_R_factor_gt 0.0592
_refine_ls_shift/su_max 0.004
_refine_ls_shift/su_mean 0.000
_refine_ls_structure_factor_coef Fsqd
_refine_ls_weighting_details 'calc w=1/[\s^2^(Fo^2^)+(0.1156P)^2^+300.9731P] where P=(Fo^2^+2Fc^2^)/3'
_refine_ls_weighting_scheme calc
_refine_ls_wR_factor_gt 0.1808
_refine_ls_wR_factor_ref 0.1906
_reflns_number_gt 8988
_reflns_number_total 11243
_reflns_threshold_expression >2sigma(I)
_cod_data_source_file ic201670z_si_002_4.cif
_cod_data_source_block 3
_cod_original_sg_symbol_H-M 'I 41/a'
_cod_database_code 4327017

loop_
_symmetry_equiv_pos_as_xyz
'x, y, z'
'-x+1/2, -y, z+1/2'
'-y+3/4, x+1/4, z+1/4'
'y+3/4, -x+3/4, z+3/4'
'x+1/2, y+1/2, z+1/2'
'-x+1, -y+1/2, z+1'
'-y+5/4, x+3/4, z+3/4'
'y+5/4, -x+5/4, z+5/4'
'-x, -y, -z'
'x-1/2, y, -z-1/2'
'y-3/4, -x-1/4, -z-1/4'
'-y-3/4, x-3/4, -z-3/4'
'-x+1/2, -y+1/2, -z+1/2'
'x, y+1/2, -z'
'y-1/4, -x+1/4, -z+1/4'
'-y-1/4, x-1/4, -z-1/4'

loop_
_atom_site_label
_atom_site_type_symbol
_atom_site_fract_x
_atom_site_fract_y
_atom_site_fract_z
_atom_site_U_iso_or_equiv
_atom_site_adp_type
_atom_site_occupancy
_atom_site_symmetry_multiplicity
_atom_site_calc_flag
_atom_site_refinement_flags
_atom_site_disorder_assembly
_atom_site_disorder_group
U1 U 0.702041(8) 0.351118(7) 0.54909(2) 0.01941(11) Uani 1 1 d . . .
Cl1 Cl 0.71583(6) 0.39929(6) 0.40933(18) 0.0324(5) Uani 1 1 d . A .
Cl3 Cl 0.65799(6) 0.33576(6) 0.69728(17) 0.0327(5) Uani 1 1 d . A .
P1A P 0.6315(3) 0.3853(2) 0.4905(9) 0.0284(18) Uani 0.516(10) 1 d P A 3
P2A P 0.6875(2) 0.4183(2) 0.6654(6) 0.0285(15) Uani 0.516(10) 1 d P A 3
C1A C 0.6293(7) 0.4306(6) 0.5390(16) 0.0388(14) Uani 0.516(10) 1 d PU A 3
H1AA H 0.6441 0.4461 0.4968 0.047 Uiso 0.516(10) 1 calc PR A 3
H1AB H 0.6048 0.4392 0.5349 0.047 Uiso 0.516(10) 1 calc PR A 3
C2A C 0.6419(6) 0.4322(5) 0.6498(15) 0.0388(14) Uani 0.516(10) 1 d PU A 3
H2AA H 0.6267 0.4170 0.6916 0.047 Uiso 0.516(10) 1 calc PR A 3
H2AB H 0.6394 0.4565 0.6750 0.047 Uiso 0.516(10) 1 calc PR A 3
C3A C 0.5906(6) 0.3658(5) 0.5425(16) 0.0388(14) Uani 0.516(10) 1 d P A 3
H3AA H 0.5703 0.3791 0.5182 0.058 Uiso 0.516(10) 1 calc PR A 3
H3AB H 0.5913 0.3665 0.6166 0.058 Uiso 0.516(10) 1 calc PR A 3
H3AC H 0.5886 0.3413 0.5200 0.058 Uiso 0.516(10) 1 calc PR A 3
C4A C 0.6229(7) 0.3923(6) 0.3537(18) 0.0388(14) Uani 0.516(10) 1 d P A 3
H4AA H 0.5998 0.4032 0.3451 0.058 Uiso 0.516(10) 1 calc PR A 3
H4AB H 0.6232 0.3696 0.3185 0.058 Uiso 0.516(10) 1 calc PR A 3
H4AC H 0.6410 0.4076 0.3252 0.058 Uiso 0.516(10) 1 calc PR A 3
C5A C 0.6936(6) 0.4176(5) 0.8079(15) 0.0388(14) Uani 0.516(10) 1 d P A 3
H5AA H 0.6881 0.4408 0.8356 0.058 Uiso 0.516(10) 1 calc PR A 3
H5AB H 0.7180 0.4116 0.8238 0.058 Uiso 0.516(10) 1 calc PR A 3
H5AC H 0.6779 0.4001 0.8377 0.058 Uiso 0.516(10) 1 calc PR A 3
C6A C 0.7163(8) 0.4550(7) 0.6393(17) 0.0388(14) Uani 0.516(10) 1 d P A 3
H6AA H 0.7093 0.4752 0.6808 0.058 Uiso 0.516(10) 1 calc PR A 3
H6AB H 0.7147 0.4613 0.5675 0.058 Uiso 0.516(10) 1 calc PR A 3
H6AC H 0.7406 0.4485 0.6555 0.058 Uiso 0.516(10) 1 calc PR A 3
Cl2A Cl 0.7534(4) 0.3668(4) 0.6810(8) 0.0266(14) Uani 0.516(10) 1 d PU A 3
P1B P 0.6319(3) 0.3740(3) 0.4732(9) 0.0243(17) Uani 0.484(10) 1 d P A 4
P2B P 0.6840(2) 0.4224(2) 0.6245(7) 0.0274(15) Uani 0.484(10) 1 d P A 4
C1B C 0.6163(6) 0.4141(6) 0.5371(17) 0.0390(15) Uani 0.484(10) 1 d PU A 4
H1BA H 0.5969 0.4247 0.4977 0.047 Uiso 0.484(10) 1 calc PR A 4
H1BB H 0.6072 0.4080 0.6051 0.047 Uiso 0.484(10) 1 calc PR A 4
C2B C 0.6466(7) 0.4408(6) 0.5474(17) 0.0390(15) Uani 0.484(10) 1 d PU A 4
H2BA H 0.6377 0.4624 0.5803 0.047 Uiso 0.484(10) 1 calc PR A 4
H2BB H 0.6553 0.4472 0.4792 0.047 Uiso 0.484(10) 1 calc PR A 4
C3B C 0.5931(6) 0.3437(6) 0.4893(17) 0.0390(15) Uani 0.484(10) 1 d P A 4
H3BA H 0.5721 0.3548 0.4609 0.059 Uiso 0.484(10) 1 calc PR A 4
H3BB H 0.5894 0.3390 0.5614 0.059 Uiso 0.484(10) 1 calc PR A 4
H3BC H 0.5977 0.3216 0.4539 0.059 Uiso 0.484(10) 1 calc PR A 4
C4B C 0.6289(7) 0.3844(6) 0.336(2) 0.0390(15) Uani 0.484(10) 1 d P A 4
H4BA H 0.6049 0.3917 0.3200 0.059 Uiso 0.484(10) 1 calc PR A 4
H4BB H 0.6351 0.3636 0.2967 0.059 Uiso 0.484(10) 1 calc PR A 4
H4BC H 0.6452 0.4035 0.3201 0.059 Uiso 0.484(10) 1 calc PR A 4
C5B C 0.6680(6) 0.4250(6) 0.7607(16) 0.0390(15) Uani 0.484(10) 1 d P A 4
H5BA H 0.6629 0.4495 0.7778 0.059 Uiso 0.484(10) 1 calc PR A 4
H5BB H 0.6863 0.4161 0.8062 0.059 Uiso 0.484(10) 1 calc PR A 4
H5BC H 0.6467 0.4109 0.7684 0.059 Uiso 0.484(10) 1 calc PR A 4
C6B C 0.7177(9) 0.4563(8) 0.6124(18) 0.0390(15) Uani 0.484(10) 1 d P A 4
H6BA H 0.7088 0.4785 0.6399 0.059 Uiso 0.484(10) 1 calc PR A 4
H6BB H 0.7237 0.4594 0.5409 0.059 Uiso 0.484(10) 1 calc PR A 4
H6BC H 0.7387 0.4492 0.6500 0.059 Uiso 0.484(10) 1 calc PR A 4
Cl2B Cl 0.7587(4) 0.3650(5) 0.6534(9) 0.0266(14) Uani 0.484(10) 1 d PU A 4
U2A U 0.72102(4) 0.254800(19) 0.41296(5) 0.0207(2) Uani 0.512(2) 1 d P . 1
P3A P 0.79402(16) 0.24630(15) 0.5081(4) 0.0235(10) Uani 0.512(2) 1 d P . 1
P4A P 0.72931(16) 0.18824(12) 0.5367(4) 0.0243(9) Uani 0.512(2) 1 d P . 1
C7A C 0.8004(7) 0.2002(6) 0.5563(17) 0.0388(14) Uani 0.512(2) 1 d PU . 1
H7AA H 0.8040 0.1842 0.4983 0.047 Uiso 0.512(2) 1 calc PR . 1
H7AB H 0.8217 0.1993 0.5991 0.047 Uiso 0.512(2) 1 calc PR . 1
C8A C 0.7701(6) 0.1883(6) 0.6155(17) 0.0388(14) Uani 0.512(2) 1 d PU . 1
H8AA H 0.7668 0.2040 0.6744 0.047 Uiso 0.512(2) 1 calc PR . 1
H8AB H 0.7745 0.1643 0.6412 0.047 Uiso 0.512(2) 1 calc PR . 1
C9A C 0.7338(6) 0.1464(5) 0.4652(16) 0.0388(14) Uani 0.512(2) 1 d P . 1
H9AA H 0.7363 0.1268 0.5129 0.058 Uiso 0.512(2) 1 calc PR . 1
H9AB H 0.7546 0.1476 0.4217 0.058 Uiso 0.512(2) 1 calc PR . 1
H9AC H 0.7129 0.1427 0.4233 0.058 Uiso 0.512(2) 1 calc PR . 1
C10A C 0.6923(6) 0.1783(5) 0.6278(17) 0.0388(14) Uani 0.512(2) 1 d P . 1
H10A H 0.6974 0.1565 0.6639 0.058 Uiso 0.512(2) 1 calc PR . 1
H10B H 0.6703 0.1758 0.5900 0.058 Uiso 0.512(2) 1 calc PR . 1
H10C H 0.6901 0.1976 0.6765 0.058 Uiso 0.512(2) 1 calc PR . 1
C11A C 0.8051(7) 0.2734(7) 0.6214(17) 0.0388(14) Uani 0.512(2) 1 d P . 1
H11A H 0.8291 0.2680 0.6435 0.058 Uiso 0.512(2) 1 calc PR . 1
H11B H 0.7886 0.2681 0.6762 0.058 Uiso 0.512(2) 1 calc PR . 1
H11C H 0.8035 0.2983 0.6039 0.058 Uiso 0.512(2) 1 calc PR . 1
C12A C 0.8332(6) 0.2558(5) 0.4281(16) 0.0388(14) Uani 0.512(2) 1 d P . 1
H12A H 0.8546 0.2520 0.4678 0.058 Uiso 0.512(2) 1 calc PR . 1
H12B H 0.8324 0.2803 0.4053 0.058 Uiso 0.512(2) 1 calc PR . 1
H12C H 0.8333 0.2402 0.3692 0.058 Uiso 0.512(2) 1 calc PR . 1
Cl4A Cl 0.66506(12) 0.30627(11) 0.4170(3) 0.0224(4) Uani 0.512(2) 1 d PU A 1
Cl5A Cl 0.75517(12) 0.31786(10) 0.4135(3) 0.0224(4) Uani 0.512(2) 1 d PU A 1
Cl6A Cl 0.71219(17) 0.2742(2) 0.6101(6) 0.0224(4) Uani 0.512(2) 1 d PU A 1
Cl7A Cl 0.76079(16) 0.21002(12) 0.2941(3) 0.0378(12) Uani 0.512(2) 1 d P . 1
Cl8A Cl 0.66444(16) 0.21535(12) 0.3850(4) 0.0429(12) Uani 0.512(2) 1 d P . 1
U2B U 0.73983(4) 0.26063(2) 0.40654(5) 0.0222(3) Uani 0.488(2) 1 d P . 2
P3B P 0.80855(18) 0.25517(15) 0.5265(4) 0.0271(11) Uani 0.488(2) 1 d P . 2
P4B P 0.7494(2) 0.19082(13) 0.5124(4) 0.0314(11) Uani 0.488(2) 1 d P . 2
C7B C 0.8183(7) 0.2085(6) 0.5571(17) 0.0390(15) Uani 0.488(2) 1 d PU . 2
H7BA H 0.8257 0.1962 0.4946 0.047 Uiso 0.488(2) 1 calc PR . 2
H7BB H 0.8382 0.2076 0.6055 0.047 Uiso 0.488(2) 1 calc PR . 2
C8B C 0.7855(7) 0.1889(6) 0.6045(19) 0.0390(15) Uani 0.488(2) 1 d PU . 2
H8BA H 0.7785 0.2003 0.6686 0.047 Uiso 0.488(2) 1 calc PR . 2
H8BB H 0.7916 0.1641 0.6193 0.047 Uiso 0.488(2) 1 calc PR . 2
C9B C 0.7578(6) 0.1526(6) 0.4248(17) 0.0390(15) Uani 0.488(2) 1 d P . 2
H9BA H 0.7606 0.1311 0.4648 0.059 Uiso 0.488(2) 1 calc PR . 2
H9BB H 0.7792 0.1569 0.3859 0.059 Uiso 0.488(2) 1 calc PR . 2
H9BC H 0.7379 0.1499 0.3785 0.059 Uiso 0.488(2) 1 calc PR . 2
C10B C 0.7114(6) 0.1758(6) 0.5919(17) 0.0390(15) Uani 0.488(2) 1 d P . 2
H10D H 0.7170 0.1531 0.6228 0.059 Uiso 0.488(2) 1 calc PR . 2
H10E H 0.6905 0.1733 0.5493 0.059 Uiso 0.488(2) 1 calc PR . 2
H10F H 0.7068 0.1930 0.6452 0.059 Uiso 0.488(2) 1 calc PR . 2
C11B C 0.8085(7) 0.2759(7) 0.6526(17) 0.0390(15) Uani 0.488(2) 1 d P . 2
H11D H 0.8315 0.2727 0.6845 0.059 Uiso 0.488(2) 1 calc PR . 2
H11E H 0.7903 0.2650 0.6948 0.059 Uiso 0.488(2) 1 calc PR . 2
H11F H 0.8035 0.3010 0.6456 0.059 Uiso 0.488(2) 1 calc PR . 2
C12B C 0.8495(6) 0.2730(6) 0.4625(17) 0.0390(15) Uani 0.488(2) 1 d P . 2
H12D H 0.8698 0.2699 0.5074 0.059 Uiso 0.488(2) 1 calc PR . 2
H12E H 0.8464 0.2980 0.4479 0.059 Uiso 0.488(2) 1 calc PR . 2
H12F H 0.8536 0.2603 0.3991 0.059 Uiso 0.488(2) 1 calc PR . 2
Cl4B Cl 0.67892(13) 0.30575(11) 0.3947(3) 0.0224(4) Uani 0.488(2) 1 d PU A 2
Cl5B Cl 0.76771(12) 0.32558(11) 0.4410(3) 0.0224(4) Uani 0.488(2) 1 d PU A 2
Cl6B Cl 0.71924(18) 0.2732(2) 0.6030(6) 0.0224(4) Uani 0.488(2) 1 d PU . 2
Cl7B Cl 0.79058(17) 0.22522(14) 0.2932(3) 0.0404(13) Uani 0.488(2) 1 d P . 2
Cl8B Cl 0.69159(17) 0.21642(12) 0.3398(4) 0.0402(13) Uani 0.488(2) 1 d P . 2
C13 C 0.6152(9) 0.2496(12) 0.601(3) 0.084(12) Uani 0.456(9) 1 d P B 5
H13A H 0.6317 0.2693 0.5877 0.101 Uiso 0.456(9) 1 calc PR B 5
H13B H 0.6272 0.2273 0.5842 0.101 Uiso 0.456(9) 1 calc PR B 5
Cl9 Cl 0.5760(3) 0.2546(4) 0.5248(10) 0.113(5) Uani 0.456(9) 1 d P B 5
Cl10 Cl 0.6004(3) 0.2499(3) 0.7369(9) 0.097(4) Uani 0.456(9) 1 d P B 5
C14 C 0.5239(8) 0.1541(7) 0.4928(17) 0.067(8) Uani 0.544(9) 1 d P B 6
H14A H 0.5095 0.1327 0.4823 0.080 Uiso 0.544(9) 1 calc PR B 6
H14B H 0.5343 0.1612 0.4274 0.080 Uiso 0.544(9) 1 calc PR B 6
Cl11 Cl 0.4981(3) 0.1887(4) 0.5456(16) 0.178(8) Uani 0.544(9) 1 d P B 6
Cl12 Cl 0.5567(4) 0.1469(4) 0.5855(11) 0.137(5) Uani 0.544(9) 1 d P B 6

loop_
_atom_site_aniso_label
_atom_site_aniso_U_11
_atom_site_aniso_U_22
_atom_site_aniso_U_33
_atom_site_aniso_U_23
_atom_site_aniso_U_13
_atom_site_aniso_U_12
U1 0.02307(16) 0.01703(15) 0.01813(16) 0.00013(10) 0.00129(10) -0.00001(10)
Cl1 0.0320(11) 0.0261(10) 0.0391(12) 0.0133(9) 0.0035(9) 0.0018(8)
Cl3 0.0303(10) 0.0369(11) 0.0310(11) 0.0088(9) 0.0091(8) 0.0049(9)
P1A 0.033(3) 0.024(4) 0.028(4) -0.001(3) 0.000(2) 0.007(3)
P2A 0.036(3) 0.021(3) 0.028(4) -0.008(3) -0.002(3) 0.004(2)
C1A 0.044(3) 0.034(3) 0.038(3) 0.001(2) -0.002(3) 0.009(2)
C2A 0.044(3) 0.034(3) 0.038(3) 0.001(2) -0.002(3) 0.009(2)
C3A 0.044(3) 0.034(3) 0.038(3) 0.001(2) -0.002(3) 0.009(2)
C4A 0.044(3) 0.034(3) 0.038(3) 0.001(2) -0.002(3) 0.009(2)
C5A 0.044(3) 0.034(3) 0.038(3) 0.001(2) -0.002(3) 0.009(2)
C6A 0.044(3) 0.034(3) 0.038(3) 0.001(2) -0.002(3) 0.009(2)
Cl2A 0.028(4) 0.0289(18) 0.023(5) -0.004(4) -0.004(3) -0.003(2)
P1B 0.017(2) 0.027(5) 0.029(4) 0.007(3) -0.003(3) 0.004(3)
P2B 0.025(3) 0.022(3) 0.034(4) -0.007(3) 0.002(3) 0.002(2)
C1B 0.046(4) 0.034(3) 0.037(3) 0.001(3) -0.004(3) 0.006(3)
C2B 0.046(4) 0.034(3) 0.037(3) 0.001(3) -0.004(3) 0.006(3)
C3B 0.046(4) 0.034(3) 0.037(3) 0.001(3) -0.004(3) 0.006(3)
C4B 0.046(4) 0.034(3) 0.037(3) 0.001(3) -0.004(3) 0.006(3)
C5B 0.046(4) 0.034(3) 0.037(3) 0.001(3) -0.004(3) 0.006(3)
C6B 0.046(4) 0.034(3) 0.037(3) 0.001(3) -0.004(3) 0.006(3)
Cl2B 0.028(4) 0.0289(18) 0.023(5) -0.004(4) -0.004(3) -0.003(2)
U2A 0.0316(6) 0.0177(3) 0.0128(3) -0.0020(2) -0.0019(3) 0.0026(3)
P3A 0.030(3) 0.025(3) 0.016(2) 0.0036(18) -0.001(2) 0.004(2)
P4A 0.036(3) 0.018(2) 0.019(2) -0.0023(16) -0.005(2) 0.0020(19)
C7A 0.044(3) 0.034(3) 0.038(3) 0.001(2) -0.002(3) 0.009(2)
C8A 0.044(3) 0.034(3) 0.038(3) 0.001(2) -0.002(3) 0.009(2)
C9A 0.044(3) 0.034(3) 0.038(3) 0.001(2) -0.002(3) 0.009(2)
C10A 0.044(3) 0.034(3) 0.038(3) 0.001(2) -0.002(3) 0.009(2)
C11A 0.044(3) 0.034(3) 0.038(3) 0.001(2) -0.002(3) 0.009(2)
C12A 0.044(3) 0.034(3) 0.038(3) 0.001(2) -0.002(3) 0.009(2)
Cl4A 0.0286(15) 0.0225(6) 0.0162(8) 0.0000(6) 0.0011(7) 0.0006(9)
Cl5A 0.0286(15) 0.0225(6) 0.0162(8) 0.0000(6) 0.0011(7) 0.0006(9)
Cl6A 0.0286(15) 0.0225(6) 0.0162(8) 0.0000(6) 0.0011(7) 0.0006(9)
Cl7A 0.070(3) 0.030(2) 0.0132(17) 0.0007(15) 0.0035(18) 0.028(2)
Cl8A 0.054(3) 0.024(2) 0.051(3) -0.0027(19) -0.027(3) -0.0034(19)
U2B 0.0365(7) 0.0182(3) 0.0120(3) -0.0001(2) -0.0020(3) 0.0044(3)
P3B 0.037(3) 0.023(3) 0.022(3) 0.003(2) -0.001(2) 0.005(2)
P4B 0.048(3) 0.022(2) 0.024(2) 0.0027(18) -0.010(2) 0.002(2)
C7B 0.046(4) 0.034(3) 0.037(3) 0.001(3) -0.004(3) 0.006(3)
C8B 0.046(4) 0.034(3) 0.037(3) 0.001(3) -0.004(3) 0.006(3)
C9B 0.046(4) 0.034(3) 0.037(3) 0.001(3) -0.004(3) 0.006(3)
C10B 0.046(4) 0.034(3) 0.037(3) 0.001(3) -0.004(3) 0.006(3)
C11B 0.046(4) 0.034(3) 0.037(3) 0.001(3) -0.004(3) 0.006(3)
C12B 0.046(4) 0.034(3) 0.037(3) 0.001(3) -0.004(3) 0.006(3)
Cl4B 0.0286(15) 0.0225(6) 0.0162(8) 0.0000(6) 0.0011(7) 0.0006(9)
Cl5B 0.0286(15) 0.0225(6) 0.0162(8) 0.0000(6) 0.0011(7) 0.0006(9)
Cl6B 0.0286(15) 0.0225(6) 0.0162(8) 0.0000(6) 0.0011(7) 0.0006(9)
Cl7B 0.068(4) 0.041(3) 0.0121(18) -0.0009(16) 0.0020(19) 0.035(3)
Cl8B 0.070(4) 0.020(2) 0.030(2) -0.0002(17) -0.021(2) -0.002(2)
C13 0.057(18) 0.12(3) 0.07(2) 0.02(2) -0.014(16) -0.05(2)
Cl9 0.080(7) 0.141(10) 0.119(9) 0.062(8) -0.040(6) -0.043(6)
Cl10 0.074(6) 0.101(7) 0.117(8) 0.040(6) -0.019(5) -0.045(5)
C14 0.10(2) 0.060(14) 0.035(11) 0.023(10) 0.038(13) 0.030(14)
Cl11 0.075(6) 0.161(12) 0.30(2) -0.114(13) 0.018(9) -0.012(7)
Cl12 0.139(10) 0.139(10) 0.134(10) -0.030(8) 0.055(8) -0.034(8)

loop_
_atom_type_symbol
_atom_type_description
_atom_type_scat_dispersion_real
_atom_type_scat_dispersion_imag
_atom_type_scat_source
C C 0.0033 0.0016 'International Tables Vol C Tables 4.2.6.8 and 6.1.1.4'
H H 0.0000 0.0000 'International Tables Vol C Tables 4.2.6.8 and 6.1.1.4'
P P 0.1023 0.0942 'International Tables Vol C Tables 4.2.6.8 and 6.1.1.4'
Cl Cl 0.1484 0.1585 'International Tables Vol C Tables 4.2.6.8 and 6.1.1.4'
U U -9.6767 9.6646 'International Tables Vol C Tables 4.2.6.8 and 6.1.1.4'

loop_
_geom_angle_atom_site_label_1
_geom_angle_atom_site_label_2
_geom_angle_atom_site_label_3
_geom_angle
_geom_angle_site_symmetry_1
_geom_angle_site_symmetry_3
Cl2B U1 Cl3 100.3(2) . .
Cl2B U1 Cl1 93.7(3) . .
Cl3 U1 Cl1 142.48(7) . .
Cl2B U1 Cl2A 9.0(3) . .
Cl3 U1 Cl2A 91.8(2) . .
Cl1 U1 Cl2A 98.8(3) . .
Cl2B U1 Cl4B 139.8(3) . .
Cl3 U1 Cl4B 101.66(11) . .
Cl1 U1 Cl4B 88.98(10) . .
Cl2A U1 Cl4B 146.5(3) . .
Cl2B U1 Cl4A 149.4(3) . .
Cl3 U1 Cl4A 90.41(11) . .
Cl1 U1 Cl4A 95.00(10) . .
Cl2A U1 Cl4A 154.2(3) . .
Cl4B U1 Cl4A 12.33(9) . .
Cl2B U1 P2B 80.2(4) . .
Cl3 U1 P2B 78.89(18) . .
Cl1 U1 P2B 69.37(19) . .
Cl2A U1 P2B 75.4(4) . .
Cl4B U1 P2B 137.0(2) . .
Cl4A U1 P2B 130.22(19) . .
Cl2B U1 P1B 149.0(4) . .
Cl3 U1 P1B 75.2(2) . .
Cl1 U1 P1B 75.0(2) . .
Cl2A U1 P1B 143.6(4) . .
Cl4B U1 P1B 69.9(2) . .
Cl4A U1 P1B 61.4(2) . .
P2B U1 P1B 68.8(2) . .
Cl2B U1 Cl5A 80.9(3) . .
Cl3 U1 Cl5A 141.33(9) . .
Cl1 U1 Cl5A 75.05(9) . .
Cl2A U1 Cl5A 89.4(2) . .
Cl4B U1 Cl5A 61.09(13) . .
Cl4A U1 Cl5A 73.15(13) . .
P2B U1 Cl5A 138.19(18) . .
P1B U1 Cl5A 122.0(2) . .
Cl2B U1 P2A 73.4(4) . .
Cl3 U1 P2A 72.27(17) . .
Cl1 U1 P2A 78.81(17) . .
Cl2A U1 P2A 67.5(4) . .
Cl4B U1 P2A 145.80(19) . .
Cl4A U1 P2A 137.11(19) . .
P2B U1 P2A 10.97(13) . .
P1B U1 P2A 76.1(2) . .
Cl5A U1 P2A 141.77(18) . .
Cl2B U1 Cl5B 68.5(2) . .
Cl3 U1 Cl5B 143.05(9) . .
Cl1 U1 Cl5B 74.45(9) . .
Cl2A U1 Cl5B 77.1(2) . .
Cl4B U1 Cl5B 73.78(13) . .
Cl4A U1 Cl5B 85.79(13) . .
P2B U1 Cl5B 129.77(18) . .
P1B U1 Cl5B 132.3(2) . .
Cl5A U1 Cl5B 12.70(9) . .
P2A U1 Cl5B 131.14(19) . .
Cl2B U1 Cl6A 87.1(4) . .
Cl3 U1 Cl6A 70.95(11) . .
Cl1 U1 Cl6A 144.98(12) . .
Cl2A U1 Cl6A 87.2(4) . .
Cl4B U1 Cl6A 69.08(19) . .
Cl4A U1 Cl6A 69.28(18) . .
P2B U1 Cl6A 144.5(2) . .
P1B U1 Cl6A 118.7(2) . .
Cl5A U1 Cl6A 70.52(12) . .
P2A U1 Cl6A 134.1(2) . .
Cl5B U1 Cl6A 73.37(12) . .
C1A P1A C4A 101.3(11) . .
C1A P1A C3A 102.0(11) . .
C4A P1A C3A 105.5(12) . .
C1A P1A U1 110.4(9) . .
C4A P1A U1 117.4(8) . .
C3A P1A U1 118.0(8) . .
C6A P2A C2A 109.3(12) . .
C6A P2A C5A 97.2(11) . .
C2A P2A C5A 103.5(10) . .
C6A P2A U1 116.3(9) . .
C2A P2A U1 111.1(7) . .
C5A P2A U1 117.9(7) . .
C2A C1A P1A 110.5(14) . .
C1A C2A P2A 113.2(15) . .
C1B P1B C4B 104.5(11) . .
C1B P1B C3B 101.7(12) . .
C4B P1B C3B 101.1(12) . .
C1B P1B U1 112.1(8) . .
C4B P1B U1 116.5(9) . .
C3B P1B U1 119.0(8) . .
C6B P2B C2B 102.7(12) . .
C6B P2B C5B 105.6(11) . .
C2B P2B C5B 104.4(11) . .
C6B P2B U1 117.0(10) . .
C2B P2B U1 109.5(8) . .
C5B P2B U1 116.1(7) . .
C2B C1B P1B 110.2(16) . .
C1B C2B P2B 111.5(15) . .
Cl8A U2A Cl6A 100.7(2) . .
Cl8A U2A Cl5A 152.28(14) . .
Cl6A U2A Cl5A 79.56(17) . .
Cl8A U2A Cl7A 90.95(19) . .
Cl6A U2A Cl7A 140.82(17) . .
Cl5A U2A Cl7A 106.41(16) . .
Cl8A U2A Cl4A 77.77(14) . .
Cl6A U2A Cl4A 73.07(15) . .
Cl5A U2A Cl4A 75.83(12) . .
Cl7A U2A Cl4A 146.09(12) . .
Cl8A U2A P4A 71.70(15) . .
Cl6A U2A P4A 73.98(18) . .
Cl5A U2A P4A 133.17(13) . .
Cl7A U2A P4A 74.56(14) . .
Cl4A U2A P4A 129.23(15) . .
Cl8A U2A P3A 137.16(15) . .
Cl6A U2A P3A 75.48(17) . .
Cl5A U2A P3A 70.14(14) . .
Cl7A U2A P3A 70.82(15) . .
Cl4A U2A P3A 136.95(14) . .
P4A U2A P3A 66.22(15) . .
Cl8A U2A Cl7A 107.54(17) . 13_655
Cl6A U2A Cl7A 138.38(19) . 13_655
Cl5A U2A Cl7A 61.27(14) . 13_655
Cl7A U2A Cl7A 69.30(13) . 13_655
Cl4A U2A Cl7A 83.63(12) . 13_655
P4A U2A Cl7A 143.85(13) . 13_655
P3A U2A Cl7A 101.71(15) . 13_655
Cl8A U2A U1 114.81(13) . .
Cl6A U2A U1 47.60(16) . .
Cl5A U2A U1 45.92(8) . .
Cl7A U2A U1 152.33(13) . .
Cl4A U2A U1 42.72(9) . .
P4A U2A U1 121.57(9) . .
P3A U2A U1 94.23(11) . .
Cl7A U2A U1 92.23(8) 13_655 .
C12A P3A C11A 99.5(11) . .
C12A P3A C7A 105.7(10) . .
C11A P3A C7A 102.4(11) . .
C12A P3A U2A 118.2(7) . .
C11A P3A U2A 118.4(8) . .
C7A P3A U2A 110.7(8) . .
C9A P4A C8A 101.9(10) . .
C9A P4A C10A 102.8(10) . .
C8A P4A C10A 105.4(10) . .
C9A P4A U2A 116.9(7) . .
C8A P4A U2A 112.7(7) . .
C10A P4A U2A 115.6(6) . .
C8A C7A P3A 111.5(15) . .
C7A C8A P4A 111.0(16) . .
U1 Cl4A U2A 93.08(13) . .
U2A Cl5A U1 92.97(12) . .
U2A Cl6A U1 91.3(2) . .
U2A Cl7A U2A 110.70(13) . 13_655
Cl8B U2B Cl5B 154.56(14) . .
Cl8B U2B Cl6B 103.1(2) . .
Cl5B U2B Cl6B 78.24(19) . .
Cl8B U2B Cl7B 89.70(19) . .
Cl5B U2B Cl7B 104.95(17) . .
Cl6B U2B Cl7B 141.86(18) . .
Cl8B U2B Cl4B 78.63(15) . .
Cl5B U2B Cl4B 77.44(13) . .
Cl6B U2B Cl4B 73.69(16) . .
Cl7B U2B Cl4B 144.45(13) . .
Cl8B U2B Cl7B 62.76(17) . 13_655
Cl5B U2B Cl7B 97.89(15) . 13_655
Cl6B U2B Cl7B 134.74(19) . 13_655
Cl7B U2B Cl7B 83.10(15) . 13_655
Cl4B U2B Cl7B 61.64(13) . 13_655
Cl8B U2B P4B 71.21(15) . .
Cl5B U2B P4B 132.25(14) . .
Cl6B U2B P4B 75.6(2) . .
Cl7B U2B P4B 74.92(17) . .
Cl4B U2B P4B 130.07(17) . .
Cl7B U2B P4B 128.66(15) 13_655 .
Cl8B U2B P3B 136.24(16) . .
Cl5B U2B P3B 69.11(15) . .
Cl6B U2B P3B 76.57(19) . .
Cl7B U2B P3B 69.72(16) . .
Cl4B U2B P3B 138.86(14) . .
Cl7B U2B P3B 144.57(17) 13_655 .
P4B U2B P3B 66.36(17) . .
Cl8B U2B U1 115.84(14) . .
Cl5B U2B U1 46.54(9) . .
Cl6B U2B U1 48.27(17) . .
Cl7B U2B U1 151.36(14) . .
Cl4B U2B U1 42.14(9) . .
Cl7B U2B U1 96.76(9) 13_655 .
P4B U2B U1 123.88(12) . .
P3B U2B U1 96.72(11) . .
C11B P3B C7B 102.3(11) . .
C11B P3B C12B 104.5(12) . .
C7B P3B C12B 105.8(11) . .
C11B P3B U2B 115.9(9) . .
C7B P3B U2B 110.4(8) . .
C12B P3B U2B 116.5(7) . .
C8B P4B C10B 101.2(11) . .
C8B P4B C9B 104.3(10) . .
C10B P4B C9B 103.8(10) . .
C8B P4B U2B 115.5(8) . .
C10B P4B U2B 115.7(7) . .
C9B P4B U2B 114.6(7) . .
C8B C7B P3B 112.3(16) . .
C7B C8B P4B 108.0(16) . .
U1 Cl4B U2B 94.27(14) . .
U2B Cl5B U1 92.77(13) . .
U2B Cl6B U1 90.6(2) . .
U2B Cl7B U2B 96.90(15) . 13_655
Cl9 C13 Cl10 106(2) . .
Cl12 C14 Cl11 103.4(16) . .

loop_
_geom_bond_atom_site_label_1
_geom_bond_atom_site_label_2
_geom_bond_distance
_geom_bond_site_symmetry_2
U1 Cl2B 2.561(16) .
U1 Cl3 2.591(2) .
U1 Cl1 2.603(2) .
U1 Cl2A 2.635(15) .
U1 Cl4B 2.759(4) .
U1 Cl4A 2.763(4) .
U1 P2B 2.912(8) .
U1 P1B 2.924(10) .
U1 Cl5A 2.926(4) .
U1 P2A 2.975(7) .
U1 Cl5B 2.979(4) .
U1 Cl6A 3.004(8) .
P1A C1A 1.81(2) .
P1A C4A 1.82(3) .
P1A C3A 1.82(2) .
P2A C6A 1.78(3) .
P2A C2A 1.79(2) .
P2A C5A 1.86(2) .
C1A C2A 1.51(3) .
P1B C1B 1.81(2) .
P1B C4B 1.82(3) .
P1B C3B 1.85(2) .
P2B C6B 1.79(3) .
P2B C2B 1.85(2) .
P2B C5B 1.86(2) .
C1B C2B 1.51(3) .
U2A Cl8A 2.600(5) .
U2A Cl6A 2.674(7) .
U2A Cl5A 2.677(4) .
U2A Cl7A 2.714(4) .
U2A Cl4A 2.839(4) .
U2A P4A 2.973(5) .
U2A P3A 3.008(6) .
U2A Cl7A 3.062(4) 13_655
P3A C12A 1.83(2) .
P3A C11A 1.83(2) .
P3A C7A 1.85(2) .
P4A C9A 1.82(2) .
P4A C8A 1.83(2) .
P4A C10A 1.85(2) .
C7A C8A 1.44(3) .
Cl7A U2A 3.062(4) 13_655
U2B Cl8B 2.591(5) .
U2B Cl5B 2.676(4) .
U2B Cl6B 2.698(7) .
U2B Cl7B 2.737(5) .
U2B Cl4B 2.834(5) .
U2B Cl7B 2.874(4) 13_655
U2B P4B 2.966(5) .
U2B P3B 3.006(7) .
P3B C11B 1.81(2) .
P3B C7B 1.82(2) .
P3B C12B 1.86(2) .
P4B C8B 1.80(2) .
P4B C10B 1.84(3) .
P4B C9B 1.85(2) .
C7B C8B 1.55(3) .
Cl7B U2B 2.874(4) 13_655
C13 Cl9 1.77(3) .
C13 Cl10 1.85(4) .
C14 Cl12 1.74(3) .
C14 Cl11 1.75(3) .

loop_
_platon_squeeze_void_nr
_platon_squeeze_void_average_x
_platon_squeeze_void_average_y
_platon_squeeze_void_average_z
_platon_squeeze_void_volume
_platon_squeeze_void_count_electrons
_platon_squeeze_void_content
1 0.002 0.211 0.614 4167 1923 ' '
2 0.000 0.250 0.125 17 4 ' '
3 0.000 0.750 0.875 17 4 ' '
4 0.500 0.250 0.375 17 4 ' '
5 0.500 0.750 0.625 17 4 ' '
